data_2020805
loop_
_publ_author_name
'Kamburov, Stoyan'
'Schmidt, Horst'
'Voigt, Wolfgang'
'Balarew, Christo'

_publ_section_title
;
 Crystal structures of sodium magnesium selenate decahydrate,
 Na~2~Mg(SeO~4~)~2~&#x00B7;10H~2~O, a new selenate salt, and sodium
 magnesium selenate dihydrate, Na~2~Mg(SeO~4~)~2~&#x00B7;2H~2~O
;
_journal_coeditor_code KU3198
_journal_issue 7
_journal_name_full 'Acta Crystallographica Section C'
_journal_page_first 582
_journal_page_last 587
_journal_paper_doi 10.1107/S2053229617009330
_journal_volume 73
_journal_year 2017
_chemical_formula_iupac 'Na2 Mg (Se O4)2, 2H2 O'
_chemical_formula_moiety 'Mg Na2 O8 Se2, 2(H2 O)'
_chemical_formula_sum 'H4 Mg Na2 O10 Se2'
_chemical_formula_weight 392.24
_chemical_name_systematic 'Disodium  magnesium bis(selenate) dihydrate'
_space_group_crystal_system triclinic
_space_group_IT_number 2
_space_group_name_Hall '-P 1'
_space_group_name_H-M_alt 'P -1'
_symmetry_space_group_name_Hall '-P 1'
_symmetry_space_group_name_H-M 'P -1'
_atom_sites_solution_hydrogens difmap
_audit_creation_method SHELXL-2014/7
_cell_angle_alpha 108.36(6)
_cell_angle_beta 99.07(5)
_cell_angle_gamma 106.63(6)
_cell_formula_units_Z 1
_cell_length_a 5.556(4)
_cell_length_b 5.923(4)
_cell_length_c 7.224(5)
_cell_measurement_reflns_used 3582
_cell_measurement_temperature 200(2)
_cell_measurement_theta_max 29.58
_cell_measurement_theta_min 2.97
_cell_volume 208.0(3)
_computing_cell_refinement
;
X-AREA (Stoe & Cie, 2002)
;
_computing_data_collection
;
X-AREA (Stoe & Cie, 2002)
;
_computing_data_reduction
;
X-RED (Stoe & Cie, 2002)
;
_computing_molecular_graphics
;
DIAMOND (Brandenburg, 2012)
;
_computing_publication_material
;
publCIF (Westrip, 2010)
;
_computing_structure_refinement
;
SHELXL2014 (Sheldrick, 2015)
;
_computing_structure_solution
;
SHELXS2014 (Sheldrick, 2008)
;
_diffrn_ambient_temperature 200
_diffrn_detector_area_resol_mean 6.67
_diffrn_measured_fraction_theta_full 0.993
_diffrn_measured_fraction_theta_max 0.994
_diffrn_measurement_device '2-circle goniometer'
_diffrn_measurement_device_type 'Stoe IPDS 2T'
_diffrn_measurement_method 'rotation method'
_diffrn_radiation_monochromator 'plane graphite'
_diffrn_radiation_type 'Mo K\a'
_diffrn_radiation_wavelength 0.71073
_diffrn_reflns_av_R_equivalents 0.0617
_diffrn_reflns_limit_h_max 6
_diffrn_reflns_limit_h_min -6
_diffrn_reflns_limit_k_max 7
_diffrn_reflns_limit_k_min -7
_diffrn_reflns_limit_l_max 9
_diffrn_reflns_limit_l_min -5
_diffrn_reflns_number 3328
_diffrn_reflns_theta_full 25.242
_diffrn_reflns_theta_max 26.495
_diffrn_reflns_theta_min 3.883
_exptl_absorpt_coefficient_mu 9.12
_exptl_absorpt_correction_T_max 0.5842
_exptl_absorpt_correction_T_min 0.3984
_exptl_absorpt_correction_type integration
_exptl_absorpt_process_details
;
(Coppens & Hamilton, 1970)
;
_exptl_crystal_colour colourless
_exptl_crystal_density_diffrn 3.102
_exptl_crystal_description prism
_exptl_crystal_F_000 186
_exptl_crystal_size_max 0.20
_exptl_crystal_size_mid 0.10
_exptl_crystal_size_min 0.05
_refine_diff_density_max 0.922
_refine_diff_density_min -0.743
_refine_ls_extinction_method none
_refine_ls_goodness_of_fit_ref 1.269
_refine_ls_hydrogen_treatment refall
_refine_ls_matrix_type full
_refine_ls_number_parameters 79
_refine_ls_number_reflns 864
_refine_ls_number_restraints 0
_refine_ls_restrained_S_all 1.269
_refine_ls_R_factor_all 0.0390
_refine_ls_R_factor_gt 0.0321
_refine_ls_shift/su_max 0.000
_refine_ls_shift/su_mean 0.000
_refine_ls_structure_factor_coef Fsqd
_refine_ls_weighting_details 'w=1/[\s^2^(Fo^2^)+(0.0149P)^2^+1.4640P] where P=(Fo^2^+2Fc^2^)/3'
_refine_ls_weighting_scheme calc
_refine_ls_wR_factor_gt 0.0806
_refine_ls_wR_factor_ref 0.0844
_reflns_number_gt 782
_reflns_number_total 864
_reflns_threshold_expression 'I > 2\s(I)'
_cod_data_source_file ku3198sup1.cif
_cod_data_source_block Mg_SeO4_Na2_SeO4_2H2O
_cod_database_code 2020805
_shelx_space_group_comment
;
The symmetry employed for this shelxl refinement is uniquely defined
by the following loop, which should always be used as a source of
symmetry information in preference to the above space-group names.
They are only intended as comments.
;

loop_
_space_group_symop_operation_xyz
'x, y, z'
'-x, -y, -z'

loop_
_atom_site_type_symbol
_atom_site_label
_atom_site_fract_x
_atom_site_fract_y
_atom_site_fract_z
_atom_site_U_iso_or_equiv
_atom_site_adp_type
_atom_site_calc_flag
_atom_site_occupancy
Se Se1 0.33844(11) 0.16724(12) 0.25986(9) 0.0128(2) Uani d 1
Mg Mg1 0.0000 0.5000 0.5000 0.0138(6) Uani d 1
O O5 -0.0653(9) 0.5420(10) 0.2307(7) 0.0160(9) Uani d 1
O O4 0.2829(8) -0.1330(8) 0.1244(7) 0.0176(9) Uani d 1
O O2 0.1053(8) 0.1752(9) 0.3768(7) 0.0183(9) Uani d 1
O O3 0.3541(8) 0.3371(9) 0.1210(7) 0.0182(9) Uani d 1
O O1 0.6138(8) 0.2620(9) 0.4357(7) 0.0189(9) Uani d 1
Na Na1 0.6657(5) 0.7902(5) 0.2476(4) 0.0234(6) Uani d 1
H H5A 0.06(2) 0.63(2) 0.210(15) 0.04(3) Uiso d 1
H H5B -0.125(16) 0.412(18) 0.133(14) 0.03(2) Uiso d 1

loop_
_atom_site_aniso_label
_atom_site_aniso_U_11
_atom_site_aniso_U_22
_atom_site_aniso_U_33
_atom_site_aniso_U_12
_atom_site_aniso_U_13
_atom_site_aniso_U_23
Se1 0.0094(3) 0.0159(3) 0.0131(3) 0.0045(2) 0.0032(2) 0.0054(2)
Mg1 0.0115(13) 0.0181(15) 0.0120(14) 0.0052(11) 0.0026(11) 0.0063(12)
O5 0.013(2) 0.017(2) 0.013(2) 0.0016(18) 0.0009(18) 0.004(2)
O4 0.018(2) 0.017(2) 0.016(2) 0.0076(18) 0.0060(17) 0.0026(19)
O2 0.015(2) 0.020(2) 0.024(2) 0.0087(18) 0.0101(18) 0.008(2)
O3 0.017(2) 0.025(2) 0.019(2) 0.0090(19) 0.0056(18) 0.014(2)
O1 0.0113(19) 0.022(2) 0.021(2) 0.0026(17) 0.0007(17) 0.010(2)
Na1 0.0193(12) 0.0256(14) 0.0284(15) 0.0111(11) 0.0055(11) 0.0120(12)

loop_
_atom_type_symbol
_atom_type_description
_atom_type_scat_dispersion_real
_atom_type_scat_dispersion_imag
_atom_type_scat_source
Mg Mg 0.0486 0.0363 'International Tables Vol C Tables 4.2.6.8 and 6.1.1.4'
Na Na 0.0362 0.0249 'International Tables Vol C Tables 4.2.6.8 and 6.1.1.4'
Se Se -0.0929 2.2259 'International Tables Vol C Tables 4.2.6.8 and 6.1.1.4'
O O 0.0106 0.0060 'International Tables Vol C Tables 4.2.6.8 and 6.1.1.4'
H H 0.0000 0.0000 'International Tables Vol C Tables 4.2.6.8 and 6.1.1.4'

loop_
_exptl_crystal_face_index_h
_exptl_crystal_face_index_k
_exptl_crystal_face_index_l
_exptl_crystal_face_perp_dist
20 30 20 0.0523
20 -18 30 0.0473
9 12 -30 0.0388
-2 0 30 0.0363
6 -17 30 0.0387
-30 0 14 0.0704
-21 20 -30 0.0437
-30 22 -4 0.0655
6 -30 13 0.0484
3 -29 -30 0.0499

loop_
_geom_angle_atom_site_label_1
_geom_angle_atom_site_label_2
_geom_angle_atom_site_label_3
_geom_angle_site_symmetry_1
_geom_angle_site_symmetry_3
_geom_angle
O3 Se1 O4 . . 111.7(2)
O3 Se1 O1 . . 112.7(2)
O4 Se1 O1 . . 105.0(2)
O3 Se1 O2 . . 112.0(2)
O4 Se1 O2 . . 107.9(2)
O1 Se1 O2 . . 107.2(2)
O3 Se1 Na1 . 1_545 122.77(17)
O4 Se1 Na1 . 1_545 45.27(17)
O1 Se1 Na1 . 1_545 60.10(18)
O2 Se1 Na1 . 1_545 124.52(17)
O3 Se1 Na1 . 2_666 141.16(18)
O4 Se1 Na1 . 2_666 106.91(18)
O1 Se1 Na1 . 2_666 59.32(17)
O2 Se1 Na1 . 2_666 49.60(17)
Na1 Se1 Na1 1_545 2_666 87.86(9)
O5 Mg1 O5 . 2_566 180.0(3)
O5 Mg1 O1 . 2_666 87.64(19)
O5 Mg1 O1 2_566 2_666 92.36(19)
O5 Mg1 O1 . 1_455 92.36(19)
O5 Mg1 O1 2_566 1_455 87.64(19)
O1 Mg1 O1 2_666 1_455 180.0
O5 Mg1 O2 . 2_566 87.59(19)
O5 Mg1 O2 2_566 2_566 92.41(19)
O1 Mg1 O2 2_666 2_566 90.13(19)
O1 Mg1 O2 1_455 2_566 89.87(19)
O5 Mg1 O2 . . 92.41(19)
O5 Mg1 O2 2_566 . 87.59(19)
O1 Mg1 O2 2_666 . 89.87(19)
O1 Mg1 O2 1_455 . 90.13(19)
O2 Mg1 O2 2_566 . 180.0
O5 Mg1 Na1 . 2_666 139.98(14)
O5 Mg1 Na1 2_566 2_666 40.02(14)
O1 Mg1 Na1 2_666 2_666 79.00(14)
O1 Mg1 Na1 1_455 2_666 101.00(14)
O2 Mg1 Na1 2_566 2_666 129.49(14)
O2 Mg1 Na1 . 2_666 50.51(14)
O5 Mg1 Na1 . 1_455 40.02(14)
O5 Mg1 Na1 2_566 1_455 139.98(14)
O1 Mg1 Na1 2_666 1_455 101.00(14)
O1 Mg1 Na1 1_455 1_455 79.00(14)
O2 Mg1 Na1 2_566 1_455 50.51(14)
O2 Mg1 Na1 . 1_455 129.49(14)
Na1 Mg1 Na1 2_666 1_455 180.00(8)
O5 Mg1 Na1 . 2_676 88.22(17)
O5 Mg1 Na1 2_566 2_676 91.78(17)
O1 Mg1 Na1 2_666 2_676 47.87(15)
O1 Mg1 Na1 1_455 2_676 132.13(15)
O2 Mg1 Na1 2_566 2_676 42.31(13)
O2 Mg1 Na1 . 2_676 137.69(13)
Na1 Mg1 Na1 2_666 2_676 108.80(11)
Na1 Mg1 Na1 1_455 2_676 71.20(11)
O5 Mg1 Na1 . 1_445 91.78(17)
O5 Mg1 Na1 2_566 1_445 88.22(17)
O1 Mg1 Na1 2_666 1_445 132.13(15)
O1 Mg1 Na1 1_455 1_445 47.87(15)
O2 Mg1 Na1 2_566 1_445 137.69(13)
O2 Mg1 Na1 . 1_445 42.31(13)
Na1 Mg1 Na1 2_666 1_445 71.20(11)
Na1 Mg1 Na1 1_455 1_445 108.80(11)
Na1 Mg1 Na1 2_676 1_445 180.0
Mg1 O5 Na1 . 1_455 106.6(2)
Se1 O4 Na1 . 1_545 105.5(2)
Se1 O2 Mg1 . . 125.5(2)
Se1 O2 Na1 . 1_445 120.8(2)
Mg1 O2 Na1 . 1_445 104.18(18)
Se1 O2 Na1 . 2_666 102.8(2)
Mg1 O2 Na1 . 2_666 92.28(18)
Na1 O2 Na1 1_445 2_666 105.45(18)
Se1 O3 Na1 . 2_665 129.3(3)
Se1 O3 Na1 . . 122.3(2)
Na1 O3 Na1 2_665 . 98.95(19)
Se1 O1 Mg1 . 1_655 137.0(3)
Se1 O1 Na1 . 1_545 89.4(2)
Mg1 O1 Na1 1_655 1_545 98.82(18)
Se1 O1 Na1 . 2_666 92.55(19)
Mg1 O1 Na1 1_655 2_666 124.2(2)
Na1 O1 Na1 1_545 2_666 106.92(16)
O5 Na1 O4 1_655 1_565 153.0(2)
O5 Na1 O3 1_655 2_665 81.18(18)
O4 Na1 O3 1_565 2_665 79.65(17)
O5 Na1 O3 1_655 . 74.98(18)
O4 Na1 O3 1_565 . 83.35(18)
O3 Na1 O3 2_665 . 81.05(19)
O5 Na1 O2 1_655 1_665 84.57(19)
O4 Na1 O2 1_565 1_665 116.24(19)
O3 Na1 O2 2_665 1_665 96.15(19)
O3 Na1 O2 . 1_665 159.56(18)
O5 Na1 O2 1_655 2_666 68.51(17)
O4 Na1 O2 1_565 2_666 131.32(18)
O3 Na1 O2 2_665 2_666 148.83(17)
O3 Na1 O2 . 2_666 97.35(18)
O2 Na1 O2 1_665 2_666 74.55(18)
O5 Na1 O1 1_655 1_565 147.3(2)
O4 Na1 O1 1_565 1_565 59.56(16)
O3 Na1 O1 2_665 1_565 116.08(17)
O3 Na1 O1 . 1_565 132.60(17)
O2 Na1 O1 1_665 1_565 66.79(16)
O2 Na1 O1 2_666 1_565 88.01(17)
O5 Na1 O1 1_655 2_666 107.89(17)
O4 Na1 O1 1_565 2_666 79.80(16)
O3 Na1 O1 2_665 2_666 147.73(18)
O3 Na1 O1 . 2_666 72.08(16)
O2 Na1 O1 1_665 2_666 115.23(18)
O2 Na1 O1 2_666 2_666 55.05(14)
O1 Na1 O1 1_565 2_666 73.08(16)
O5 Na1 Se1 1_655 1_565 174.58(16)
O4 Na1 Se1 1_565 1_565 29.24(12)
O3 Na1 Se1 2_665 1_565 96.43(14)
O3 Na1 Se1 . 1_565 109.55(14)
O2 Na1 Se1 1_665 1_565 90.87(14)
O2 Na1 Se1 2_666 1_565 113.11(14)
O1 Na1 Se1 1_565 1_565 30.48(10)
O1 Na1 Se1 2_666 1_565 76.71(11)
O5 Na1 Se1 1_655 2_666 90.95(14)
O4 Na1 Se1 1_565 2_666 104.52(15)
O3 Na1 Se1 2_665 2_666 168.06(15)
O3 Na1 Se1 . 2_666 88.26(15)
O2 Na1 Se1 1_665 2_666 92.01(15)
O2 Na1 Se1 2_666 2_666 27.59(9)
O1 Na1 Se1 1_565 2_666 75.20(13)
O1 Na1 Se1 2_666 2_666 28.13(9)
Se1 Na1 Se1 1_565 2_666 92.14(9)
O5 Na1 Mg1 1_655 1_655 33.40(12)
O4 Na1 Mg1 1_565 1_655 152.72(15)
O3 Na1 Mg1 2_665 1_655 114.13(14)
O3 Na1 Mg1 . 1_655 76.21(14)
O2 Na1 Mg1 1_665 1_655 86.70(14)
O2 Na1 Mg1 2_666 1_655 37.21(10)
O1 Na1 Mg1 1_565 1_655 124.80(14)
O1 Na1 Mg1 2_666 1_655 76.85(11)
Se1 Na1 Mg1 1_565 1_655 149.43(10)
Se1 Na1 Mg1 2_666 1_655 57.55(6)
O5 Na1 Mg1 1_655 1_665 116.97(16)
O4 Na1 Mg1 1_565 1_665 87.17(15)
O3 Na1 Mg1 2_665 1_665 108.15(15)
O3 Na1 Mg1 . 1_665 165.42(14)
O2 Na1 Mg1 1_665 1_665 33.51(11)
O2 Na1 Mg1 2_666 1_665 80.66(14)
O1 Na1 Mg1 1_565 1_665 33.31(10)
O1 Na1 Mg1 2_666 1_665 95.37(13)
Se1 Na1 Mg1 1_565 1_665 59.05(8)
Se1 Na1 Mg1 2_666 1_665 83.40(10)
Mg1 Na1 Mg1 1_655 1_665 108.80(11)

loop_
_geom_bond_atom_site_label_1
_geom_bond_atom_site_label_2
_geom_bond_site_symmetry_2
_geom_bond_distance
Se1 O3 . 1.625(4)
Se1 O4 . 1.646(5)
Se1 O1 . 1.648(5)
Se1 O2 . 1.658(4)
Mg1 O5 . 2.028(5)
Mg1 O5 2_566 2.028(5)
Mg1 O1 2_666 2.086(5)
Mg1 O1 1_455 2.086(5)
Mg1 O2 2_566 2.137(5)
Mg1 O2 . 2.137(5)
O5 Na1 1_455 2.369(5)
O4 Na1 1_545 2.395(5)
O2 Na1 1_445 2.605(6)
O2 Na1 2_666 2.727(6)
O3 Na1 2_665 2.503(6)
O3 Na1 . 2.516(6)
O1 Mg1 1_655 2.086(5)
O1 Na1 1_545 2.816(6)
O1 Na1 2_666 3.006(6)
Na1 O5 1_655 2.369(5)
Na1 O4 1_565 2.395(5)
Na1 O3 2_665 2.503(6)
Na1 O2 1_665 2.605(6)
Na1 O2 2_666 2.727(6)
Na1 O1 1_565 2.816(6)
Na1 O1 2_666 3.006(6)

loop_
_geom_hbond_atom_site_label_D
_geom_hbond_atom_site_label_H
_geom_hbond_atom_site_label_A
_geom_hbond_site_symmetry_A
_geom_hbond_distance_DH
_geom_hbond_distance_HA
_geom_hbond_distance_DA
_geom_hbond_angle_DHA
O5 H5B O4 2 0.80(10) 1.92(10) 2.709(7) 171(8)
O5 H5A O4 1_565 0.81(11) 1.93(11) 2.703(7) 161(9)

_cod_database_fobs_code 2020805
